data_8101303
loop_
_publ_author_name
'H\"ohn, Peter'
'Niewa, Rainer'
'Kniep, R\"udiger'

_publ_section_title
;
Crystal structure of tetra(calcium/strontium) cyanamide dinitride, 
Ca~4--x~Sr~x~[CN~2~]N~2~ (x = 0.80)
;
_journal_issue 3
_journal_name_full 'Zeitschrift f\"ur Kristallographie - New Crystal Structures'
_journal_page_first 323
_journal_page_last 326
_journal_volume 215
_journal_year 2000
_chemical_formula_structural 'Ca4-x Srx [C N2] N2'
_chemical_formula_sum 'C Ca3.2 N4 Sr0.8'
_chemical_formula_weight 266.40
_chemical_name_common Calcium-strontium-cyanamide-nitride
_space_group_IT_number 62
_symmetry_cell_setting orthorhombic
_symmetry_space_group_name_Hall '-P 2ac 2n'
_symmetry_space_group_name_H-M 'P n m a'
_cell_angle_alpha 90.00
_cell_angle_beta 90.00
_cell_angle_gamma 90.00
_cell_formula_units_Z 4
_cell_length_a 11.677(1)
_cell_length_b 3.6470(4)
_cell_length_c 13.911(1)
_cell_measurement_temperature 293(2)
_cell_volume 592.41(9)
_diffrn_ambient_temperature 293(2)
_exptl_crystal_density_diffrn 2.987
_cod_original_formula_sum 'C Ca3.20 N4 Sr0.80'
_cod_database_code 8101303

loop_
_symmetry_equiv_pos_as_xyz
'x, y, z'
'x+1/2, y, -z+1/2'
'-x, y+1/2, -z'
'-x+1/2, y+1/2, z+1/2'
'-x, -y, -z'
'-x-1/2, -y, z-1/2'
'x, -y-1/2, z'
'x-1/2, -y-1/2, -z-1/2'

loop_
_atom_site_label
_atom_site_type_symbol
_atom_site_fract_x
_atom_site_fract_y
_atom_site_fract_z
_atom_site_U_iso_or_equiv
_atom_site_adp_type
_atom_site_occupancy
_atom_site_symmetry_multiplicity
_atom_site_Wyckoff_symbol
_atom_site_calc_flag
_atom_site_refinement_flags
_atom_site_disorder_assembly
_atom_site_disorder_group
Sr1 Sr 0.38560(4) 0.2500 0.10800(4) 0.01544(16) Uani 0.587(3) 4 c d SP . .
Sr3 Sr 0.37968(6) 0.2500 0.53740(5) 0.0137(2) Uani 0.110(3) 4 c d SP . .
Sr4 Sr 0.14778(6) 0.2500 0.23978(5) 0.0147(2) Uani 0.102(2) 4 c d SP . .
Ca1 Ca 0.38560(4) 0.2500 0.10800(4) 0.01544(16) Uani 0.41 4 c d SP . .
Ca2 Ca 0.10587(7) 0.2500 0.82415(6) 0.0148(2) Uani 1 4 c d S . .
Ca3 Ca 0.37968(6) 0.2500 0.53740(5) 0.0137(2) Uani 0.89 4 c d SP . .
Ca4 Ca 0.14778(6) 0.2500 0.23978(5) 0.0147(2) Uani 0.90 4 c d SP . .
N1 N 0.0028(3) 0.2500 0.1184(3) 0.0160(7) Uani 1 4 c d S . .
N2 N 0.2279(3) 0.2500 0.6830(3) 0.0158(7) Uani 1 4 c d S . .
N3 N 0.4449(3) 0.2500 0.8707(3) 0.0331(10) Uani 1 4 c d S . .
N4 N 0.2585(3) 0.2500 0.9517(3) 0.0268(9) Uani 1 4 c d S . .
C1 C 0.3508(4) 0.2500 0.9094(3) 0.0194(8) Uani 1 4 c d S . .

loop_
_atom_site_aniso_label
_atom_site_aniso_U_11
_atom_site_aniso_U_22
_atom_site_aniso_U_33
_atom_site_aniso_U_23
_atom_site_aniso_U_13
_atom_site_aniso_U_12
Sr1 0.0144(2) 0.0147(2) 0.0172(3) 0.000 -0.00131(17) 0.000
Sr3 0.0139(4) 0.0132(4) 0.0140(4) 0.000 -0.0006(2) 0.000
Sr4 0.0122(3) 0.0140(4) 0.0178(4) 0.000 -0.0009(3) 0.000
Ca1 0.0144(2) 0.0147(2) 0.0172(3) 0.000 -0.00131(17) 0.000
Ca2 0.0152(4) 0.0134(4) 0.0160(4) 0.000 0.0037(3) 0.000
Ca3 0.0139(4) 0.0132(4) 0.0140(4) 0.000 -0.0006(2) 0.000
Ca4 0.0122(3) 0.0140(4) 0.0178(4) 0.000 -0.0009(3) 0.000
N1 0.0136(15) 0.0128(16) 0.0215(18) 0.000 -0.0002(13) 0.000
N2 0.0139(14) 0.0164(16) 0.0169(17) 0.000 -0.0007(12) 0.000
N3 0.0192(18) 0.035(2) 0.045(3) 0.000 0.0024(18) 0.000
N4 0.0244(19) 0.032(2) 0.024(2) 0.000 -0.0005(16) 0.000
C1 0.027(2) 0.0185(19) 0.0130(18) 0.000 -0.0066(16) 0.000

loop_
_geom_bond_atom_site_label_1
_geom_bond_atom_site_label_2
_geom_bond_distance
_geom_bond_site_symmetry_2
_geom_bond_publ_flag
Sr1 N2 2.484(2) 6_655 ?
Sr1 N2 2.484(2) 6_665 ?
Sr1 N4 2.632(4) 1_554 ?
Sr1 N3 2.707(3) 5_666 ?
Sr1 N3 2.707(3) 5_656 ?
Sr1 C1 2.792(4) 1_554 ?
Sr1 Sr4 3.3275(9) . ?
Sr1 Ca2 3.5179(8) 6_665 ?
Sr1 Ca2 3.5179(8) 6_655 ?
Sr1 Sr1 3.6470(4) 1_545 ?
Sr1 Ca1 3.6470(4) 1_565 ?
Sr3 N1 2.545(2) 6_666 ?
Sr3 N1 2.545(2) 6_656 ?
Sr3 N1 2.601(4) 2 ?
Sr3 N2 2.691(3) . ?
Sr3 N4 2.711(3) 6_655 ?
Sr3 N4 2.711(3) 6_665 ?
Sr3 Ca2 3.2688(11) 2_556 ?
Sr3 Ca4 3.3695(8) 6_666 ?
Sr3 Sr4 3.3695(8) 6_666 ?
Sr3 Sr4 3.3695(8) 6_656 ?
Sr3 Ca4 3.3695(8) 6_656 ?
Sr3 Ca2 3.4863(9) 6_655 ?
Sr4 N1 2.391(3) . ?
Sr4 N2 2.461(2) 6_665 ?
Sr4 N2 2.461(2) 6_655 ?
Sr4 N3 2.795(4) 6_665 ?
Sr4 N3 2.795(4) 6_655 ?
Sr4 C1 2.983(3) 6_665 ?
Sr4 C1 2.983(3) 6_655 ?
Sr4 Sr3 3.3695(8) 6_655 ?
Sr4 Ca3 3.3695(8) 6_655 ?
Sr4 Sr3 3.3695(8) 6_665 ?
Ca2 N1 2.361(2) 5_556 ?
Ca2 N1 2.361(2) 5_566 ?
Ca2 N2 2.426(4) . ?
Ca2 N4 2.515(4) . ?
Ca2 C1 3.096(4) . ?
Ca2 Ca3 3.2688(11) 2_456 ?
Ca2 Sr3 3.2688(11) 2_456 ?
Ca2 Ca3 3.4863(9) 6_666 ?
Ca2 Sr3 3.4863(9) 6_666 ?
Ca2 Ca3 3.4863(9) 6_656 ?
Ca2 Sr3 3.4863(9) 6_656 ?
Ca2 Sr1 3.5179(8) 6_656 ?
N1 Ca2 2.361(2) 5_556 ?
N1 Ca2 2.361(2) 5_566 ?
N1 Ca3 2.545(2) 6_665 ?
N1 Sr3 2.545(2) 6_665 ?
N1 Sr3 2.545(2) 6_655 ?
N1 Ca3 2.545(2) 6_655 ?
N1 Sr3 2.601(4) 2_455 ?
N1 Ca3 2.601(4) 2_455 ?
N2 Ca4 2.461(2) 6_666 ?
N2 Sr4 2.461(2) 6_666 ?
N2 Ca4 2.461(2) 6_656 ?
N2 Sr4 2.461(2) 6_656 ?
N2 Sr1 2.484(2) 6_656 ?
N2 Ca1 2.484(2) 6_656 ?
N2 Sr1 2.484(2) 6_666 ?
N2 Ca1 2.484(2) 6_666 ?
N3 C1 1.225(6) . ?
N3 Ca1 2.707(3) 5_666 ?
N3 Sr1 2.707(3) 5_666 ?
N3 Sr1 2.707(3) 5_656 ?
N3 Ca1 2.707(3) 5_656 ?
N3 Ca4 2.795(4) 6_656 ?
N3 Sr4 2.795(4) 6_656 ?
N3 Ca4 2.795(4) 6_666 ?
N3 Sr4 2.795(4) 6_666 ?
N4 C1 1.227(6) . ?
N4 Ca1 2.632(4) 1_556 ?
N4 Sr1 2.632(4) 1_556 ?
N4 Ca3 2.711(3) 6_656 ?
N4 Sr3 2.711(3) 6_656 ?
N4 Ca3 2.711(3) 6_666 ?
N4 Sr3 2.711(3) 6_666 ?
C1 Ca1 2.792(4) 1_556 ?
C1 Sr1 2.792(4) 1_556 ?
C1 Ca4 2.983(3) 6_656 ?
C1 Sr4 2.983(3) 6_656 ?
C1 Ca4 2.983(3) 6_666 ?
C1 Sr4 2.983(3) 6_666 ?
